data_4328067
loop_
_publ_author_name
'George J. Sopasis'
'Maria Orfanoudaki'
'Pavlos Zarmpas'
'Aggelos Philippidis'
'Milosz Siczek'
'Tadeusz Lis'
'James R. O'Brien'
'Constantinos J. Milios'

_publ_section_title
;
 2-Aminoisobutyric Acid in Co(II) and Co(II)/Ln(III) Chemistry:
 Homometallic and Heterometallic Clusters
;
_journal_name_full 'Inorganic Chemistry'
_journal_page_first 1170
_journal_page_last 1179
_journal_paper_doi 10.1021/ic2024007
_journal_volume 51
_journal_year 2012
_chemical_formula_moiety
;
'C36 H69 Co6 N15 O24 Sm, N5 O15 Sm, 0.4407 (Sm (N O3)3 (Cl O4)0.5/(H2 O)1.5), 
0.5593(Co (N O3)3 (H2 O)),0.4407 (Cl O4), 0.3 (H2 O)'  
;
_chemical_formula_sum 'C36 H72.04 Cl0.44 Co6.56 N23 O51.56 Sm2.44'
_chemical_formula_weight 2421.28
_chemical_name_systematic
; 
 ? 
;
_space_group_IT_number 176
_symmetry_cell_setting hexagonal
_symmetry_space_group_name_Hall '-P 6c'
_symmetry_space_group_name_H-M 'P 63/m'
_atom_sites_solution_hydrogens geom
_atom_sites_solution_primary direct
_atom_sites_solution_secondary difmap
_audit_creation_method SHELXL-97
_cell_angle_alpha 90.00
_cell_angle_beta 90.00
_cell_angle_gamma 120.00
_cell_formula_units_Z 2
_cell_length_a 14.920(6)
_cell_length_b 14.920(6)
_cell_length_c 22.250(9)
_cell_measurement_reflns_used 4019
_cell_measurement_temperature 100(2)
_cell_measurement_theta_max 29.74
_cell_measurement_theta_min 2.73
_cell_volume 4289(3)
_computing_cell_refinement 'CrysAlis CCD, Oxford Diffraction Ltd.'
_computing_data_collection 'CrysAlis RED, Oxford Diffraction Ltd.'
_computing_data_reduction 'CrysAlis RED, Oxford Diffraction Ltd.'
_computing_structure_refinement 'SHELXL-97 (Sheldrick, 2008)'
_computing_structure_solution 'SHELXS-97 (Sheldrick, 2008)'
_diffrn_ambient_temperature 100(2)
_diffrn_measured_fraction_theta_full 0.999
_diffrn_measured_fraction_theta_max 0.933
_diffrn_measurement_device_type 'Xcalibur PX with CCD Onyx camera'
_diffrn_measurement_method \f
_diffrn_radiation_monochromator graphite
_diffrn_radiation_source 'fine-focus sealed tube'
_diffrn_radiation_type MoK\a
_diffrn_radiation_wavelength 0.71073
_diffrn_reflns_av_R_equivalents 0.0491
_diffrn_reflns_av_sigmaI/netI 0.0729
_diffrn_reflns_limit_h_max 18
_diffrn_reflns_limit_h_min -17
_diffrn_reflns_limit_k_max 13
_diffrn_reflns_limit_k_min -19
_diffrn_reflns_limit_l_max 10
_diffrn_reflns_limit_l_min -30
_diffrn_reflns_number 13994
_diffrn_reflns_theta_full 26.50
_diffrn_reflns_theta_max 29.74
_diffrn_reflns_theta_min 2.73
_exptl_absorpt_coefficient_mu 2.999
_exptl_absorpt_correction_T_max 0.68
_exptl_absorpt_correction_T_min 0.51
_exptl_absorpt_correction_type analytical
_exptl_absorpt_process_details
;
CrysAlis RED, Oxford Diffraction Ltd.,
Version 1.171.32.5
Analytical numeric absorption correction using a 
multifaceted crystal model based on expressions
 derived by R.C. Clark & J.S. Reid.
(Clark, R. C. & Reid, J. S. (1995). Acta Cryst. A51, 887-897)
;
_exptl_crystal_colour 'pale red'
_exptl_crystal_density_diffrn 1.875
_exptl_crystal_description block
_exptl_crystal_F_000 2395
_exptl_crystal_size_max 0.27
_exptl_crystal_size_mid 0.25
_exptl_crystal_size_min 0.13
_refine_diff_density_max 1.075
_refine_diff_density_min -0.839
_refine_diff_density_rms 0.102
_refine_ls_extinction_method none
_refine_ls_goodness_of_fit_ref 1.000
_refine_ls_hydrogen_treatment constr
_refine_ls_matrix_type full
_refine_ls_number_parameters 264
_refine_ls_number_reflns 3902
_refine_ls_number_restraints 8
_refine_ls_restrained_S_all 1.000
_refine_ls_R_factor_all 0.1092
_refine_ls_R_factor_gt 0.0389
_refine_ls_shift/su_max 0.000
_refine_ls_shift/su_mean 0.000
_refine_ls_structure_factor_coef Fsqd
_refine_ls_weighting_details 'calc w=1/[\s^2^(Fo^2^)+(0.0430P)^2^] where P=(Fo^2^+2Fc^2^)/3'
_refine_ls_weighting_scheme calc
_refine_ls_wR_factor_gt 0.0832
_refine_ls_wR_factor_ref 0.1014
_reflns_number_gt 1895
_reflns_number_total 3902
_reflns_threshold_expression >2sigma(I)
_cod_data_source_file ic2024007_si_002_06.cif
_cod_data_source_block complex_6
_cod_database_code 4328067

loop_
_symmetry_equiv_pos_as_xyz
'x, y, z'
'-y, x-y, z'
'-x+y, -x, z'
'-x, -y, z+1/2'
'y, -x+y, z+1/2'
'x-y, x, z+1/2'
'-x, -y, -z'
'y, -x+y, -z'
'x-y, x, -z'
'x, y, -z-1/2'
'-y, x-y, -z-1/2'
'-x+y, -x, -z-1/2'

loop_
_atom_site_label
_atom_site_type_symbol
_atom_site_fract_x
_atom_site_fract_y
_atom_site_fract_z
_atom_site_U_iso_or_equiv
_atom_site_adp_type
_atom_site_occupancy
_atom_site_symmetry_multiplicity
_atom_site_calc_flag
_atom_site_refinement_flags
_atom_site_disorder_group
Sm1 Sm 0.3333 0.6667 0.7500 0.0383(2) Uani 1 6 d S .
Co Co 0.57164(4) 0.81518(4) 0.82567(4) 0.0565(3) Uani 1 1 d . .
O1 O 0.5031(3) 0.8254(3) 0.7500 0.0449(13) Uani 1 2 d S .
H1 H 0.4961 0.8887 0.7500 0.054 Uiso 1 2 calc SR .
O12 O 0.4480(2) 0.6620(2) 0.82750(17) 0.0464(9) Uani 1 1 d . .
O22 O 0.3727(2) 0.5143(2) 0.87955(18) 0.0617(11) Uani 1 1 d . .
N12 N 0.6195(3) 0.7489(4) 0.8910(3) 0.104(2) Uani 1 1 d . .
H12A H 0.6737 0.7431 0.8759 0.125 Uiso 1 1 calc R .
H12B H 0.6438 0.7929 0.9234 0.125 Uiso 1 1 calc R .
C12 C 0.4459(4) 0.6039(4) 0.8696(3) 0.0563(17) Uani 1 1 d . .
C22 C 0.5383(4) 0.6458(4) 0.9121(3) 0.0595(17) Uani 1 1 d . .
C32 C 0.5041(6) 0.6594(6) 0.9723(4) 0.115(3) Uani 1 1 d . .
H32A H 0.4930 0.7188 0.9715 0.172 Uiso 1 1 calc R .
H32B H 0.5574 0.6716 1.0021 0.172 Uiso 1 1 calc R .
H32C H 0.4394 0.5969 0.9831 0.172 Uiso 1 1 calc R .
C42 C 0.5797(4) 0.5706(5) 0.9125(4) 0.099(3) Uani 1 1 d . .
H42A H 0.6351 0.5932 0.9423 0.149 Uiso 1 1 calc R .
H42B H 0.6069 0.5693 0.8726 0.149 Uiso 1 1 calc R .
H42C H 0.5236 0.5011 0.9228 0.149 Uiso 1 1 calc R .
N1 N 0.6922(3) 0.9670(3) 0.8314(3) 0.0713(16) Uani 1 1 d . .
C1 C 0.7418(3) 1.0503(4) 0.8430(3) 0.0626(18) Uani 1 1 d . .
C2 C 0.8040(4) 1.1594(3) 0.8589(3) 0.099(3) Uani 1 1 d . .
H2A H 0.8317 1.2007 0.8222 0.149 Uiso 1 1 calc R .
H2B H 0.8614 1.1695 0.8848 0.149 Uiso 1 1 calc R .
H2C H 0.7609 1.1814 0.8802 0.149 Uiso 1 1 calc R .
N13 N 0.7419(6) 0.7942(6) 0.7500 0.096(3) Uani 1 2 d S .
O13 O 0.6494(3) 0.7807(3) 0.7500 0.0687(18) Uani 1 2 d S .
O23 O 0.7832(3) 0.8000(5) 0.7015(3) 0.142(3) Uani 1 1 d . .
Sm2 Sm 0.6667 0.3333 0.7500 0.0405(2) Uani 1 6 d S .
N11 N 0.5711(4) 0.4636(4) 0.7500 0.0539(18) Uani 1 2 d S .
O11 O 0.6667(3) 0.4985(3) 0.7500 0.084(2) Uani 1 2 d S .
O21 O 0.5329(3) 0.5192(3) 0.7500 0.0693(17) Uani 1 2 d S .
O31 O 0.5184(3) 0.3672(3) 0.7500 0.081(2) Uani 1 2 d S .
N14 N 0.6667 0.3333 0.6181(6) 0.067(3) Uani 1 3 d S .
O14 O 0.704(3) 0.287(4) 0.6491(6) 0.085(6) Uani 0.33 1 d P .
O24 O 0.6667 0.3333 0.5636(5) 0.117(3) Uani 1 3 d S .
O34 O 0.630(3) 0.374(3) 0.6512(7) 0.075(5) Uani 0.33 1 d P .
Sm3 Sm 0.0000 1.0000 1.0000 0.0490(4) Uani 0.441(4) 6 d SP .
Co5 Co 0.0000 1.0000 1.0000 0.0490(4) Uani 0.559(4) 6 d SP .
N15 N 0.0453(14) 0.8415(11) 1.0000(9) 0.141(9) Uani 0.220(2) 1 d PD 1
O15 O 0.045(2) 0.7552(17) 0.992(2) 0.158(19) Uani 0.220(2) 1 d PD 1
O25 O 0.021(3) 0.862(2) 0.9483(10) 0.130(12) Uani 0.220(2) 1 d PD 1
O35 O 0.0717(19) 0.9021(18) 1.0475(10) 0.094(8) Uani 0.220(2) 1 d PD 1
N16 N 0.0453(14) 0.8415(11) 1.0000(9) 0.141(9) Uani 0.280(2) 1 d PD 2
O16 O 0.088(4) 0.784(3) 0.9938(18) 0.29(3) Uani 0.280(2) 1 d PD 2
O26 O 0.1276(13) 0.929(2) 0.9844(14) 0.092(15) Uani 0.280(2) 1 d PD 2
O36 O -0.044(2) 0.827(2) 1.017(2) 0.13(2) Uani 0.280(2) 1 d PD 2
Cl2 Cl 0.0000 1.0000 0.8339(17) 0.127(15) Uani 0.1102(11) 3 d SP .
O1W O -0.004(5) 0.959(3) 0.8849(11) 0.103(9) Uani 0.25 1 d P .
Cl3 Cl 0.0000 1.0000 0.7903(15) 0.163(19) Uani 0.1102(11) 3 d SP .
O2W O 0.0000 1.0000 0.7500 0.024(5) Uiso 0.30 6 d SP .

loop_
_atom_site_aniso_label
_atom_site_aniso_U_11
_atom_site_aniso_U_22
_atom_site_aniso_U_33
_atom_site_aniso_U_23
_atom_site_aniso_U_13
_atom_site_aniso_U_12
Sm1 0.01730(18) 0.01730(18) 0.0803(6) 0.000 0.000 0.00865(9)
Co 0.0266(3) 0.0284(3) 0.1112(7) -0.0046(4) -0.0151(4) 0.0112(3)
O1 0.025(2) 0.022(2) 0.091(4) 0.000 0.000 0.0139(17)
O12 0.0280(15) 0.0252(15) 0.086(3) 0.0015(17) -0.0044(17) 0.0131(13)
O22 0.0382(19) 0.045(2) 0.103(3) 0.020(2) 0.0028(19) 0.0220(17)
N12 0.053(3) 0.080(4) 0.165(6) 0.024(4) -0.041(4) 0.023(3)
C12 0.040(3) 0.044(3) 0.097(5) 0.007(3) 0.000(3) 0.031(3)
C22 0.044(3) 0.049(3) 0.090(5) 0.009(3) -0.008(3) 0.027(3)
C32 0.088(5) 0.121(7) 0.121(8) -0.003(6) -0.008(5) 0.041(5)
C42 0.074(4) 0.106(5) 0.150(8) -0.032(5) -0.045(5) 0.069(4)
N1 0.031(2) 0.039(2) 0.134(5) -0.005(3) -0.023(3) 0.010(2)
C1 0.030(3) 0.038(3) 0.111(6) 0.009(3) -0.009(3) 0.010(2)
C2 0.055(3) 0.029(3) 0.190(8) 0.001(4) -0.013(5) 0.002(3)
N13 0.046(5) 0.072(5) 0.175(11) 0.000 0.000 0.032(4)
O13 0.021(2) 0.037(3) 0.152(6) 0.000 0.000 0.018(2)
O23 0.054(3) 0.165(5) 0.213(8) -0.055(5) 0.012(3) 0.058(3)
Sm2 0.02299(19) 0.02299(19) 0.0755(6) 0.000 0.000 0.01150(9)
N11 0.031(3) 0.031(3) 0.102(6) 0.000 0.000 0.017(3)
O11 0.024(2) 0.024(2) 0.205(8) 0.000 0.000 0.014(2)
O21 0.043(3) 0.038(3) 0.137(6) 0.000 0.000 0.028(2)
O31 0.027(2) 0.028(3) 0.188(7) 0.000 0.000 0.014(2)
N14 0.054(4) 0.054(4) 0.093(9) 0.000 0.000 0.0271(18)
O14 0.098(13) 0.15(2) 0.065(11) -0.001(15) 0.015(14) 0.103(14)
O24 0.142(6) 0.142(6) 0.067(7) 0.000 0.000 0.071(3)
O34 0.082(11) 0.079(14) 0.087(12) -0.006(13) -0.008(14) 0.056(11)
Sm3 0.0357(4) 0.0357(4) 0.0756(8) 0.000 0.000 0.0179(2)
Co5 0.0357(4) 0.0357(4) 0.0756(8) 0.000 0.000 0.0179(2)
N15 0.24(3) 0.124(15) 0.137(15) 0.106(14) 0.131(17) 0.146(18)
O15 0.090(17) 0.14(3) 0.19(4) 0.11(3) 0.10(2) 0.012(19)
O25 0.25(4) 0.13(2) 0.08(2) -0.036(18) 0.01(2) 0.15(3)
O35 0.15(2) 0.101(18) 0.083(19) -0.026(16) -0.059(18) 0.106(19)
N16 0.24(3) 0.124(15) 0.137(15) 0.106(14) 0.131(17) 0.146(18)
O16 0.48(6) 0.38(5) 0.29(4) 0.28(4) 0.33(5) 0.42(5)
O26 0.032(9) 0.081(16) 0.16(4) -0.05(2) -0.009(12) 0.025(10)
O36 0.14(3) 0.016(9) 0.18(5) 0.002(14) -0.03(3) -0.010(12)
Cl2 0.18(3) 0.18(3) 0.027(16) 0.000 0.000 0.088(13)
O1W 0.102(16) 0.10(3) 0.137(16) -0.051(16) -0.03(2) 0.07(3)
Cl3 0.23(3) 0.23(3) 0.027(19) 0.000 0.000 0.115(16)

loop_
_atom_type_symbol
_atom_type_description
_atom_type_scat_dispersion_real
_atom_type_scat_dispersion_imag
_atom_type_scat_source
C C 0.0033 0.0016 'International Tables Vol C Tables 4.2.6.8 and 6.1.1.4'
H H 0.0000 0.0000 'International Tables Vol C Tables 4.2.6.8 and 6.1.1.4'
N N 0.0061 0.0033 'International Tables Vol C Tables 4.2.6.8 and 6.1.1.4'
O O 0.0106 0.0060 'International Tables Vol C Tables 4.2.6.8 and 6.1.1.4'
Co Co 0.3494 0.9721 'International Tables Vol C Tables 4.2.6.8 and 6.1.1.4'
Sm Sm -0.1638 3.4418 'International Tables Vol C Tables 4.2.6.8 and 6.1.1.4'
Cl Cl 0.1484 0.1585 'International Tables Vol C Tables 4.2.6.8 and 6.1.1.4'

loop_
_geom_angle_atom_site_label_1
_geom_angle_atom_site_label_2
_geom_angle_atom_site_label_3
_geom_angle
_geom_angle_site_symmetry_1
_geom_angle_site_symmetry_3
O1 Sm1 O1 119.999(1) . 2_665
O1 Sm1 O1 119.999(1) . 3_565
O1 Sm1 O1 120.002(1) 2_665 3_565
O1 Sm1 O12 70.06(8) . 2_665
O1 Sm1 O12 68.26(8) 2_665 2_665
O1 Sm1 O12 135.35(8) 3_565 2_665
O1 Sm1 O12 135.35(8) . 3_565
O1 Sm1 O12 70.06(8) 2_665 3_565
O1 Sm1 O12 68.26(8) 3_565 3_565
O12 Sm1 O12 76.09(12) 2_665 3_565
O1 Sm1 O12 70.06(8) . 11_667
O1 Sm1 O12 68.26(8) 2_665 11_667
O1 Sm1 O12 135.35(8) 3_565 11_667
O12 Sm1 O12 89.27(16) 2_665 11_667
O12 Sm1 O12 138.32(6) 3_565 11_667
O1 Sm1 O12 68.26(8) . .
O1 Sm1 O12 135.35(8) 2_665 .
O1 Sm1 O12 70.06(8) 3_565 .
O12 Sm1 O12 76.09(12) 2_665 .
O12 Sm1 O12 76.09(12) 3_565 .
O12 Sm1 O12 138.31(6) 11_667 .
O1 Sm1 O12 135.35(8) . 12_567
O1 Sm1 O12 70.06(8) 2_665 12_567
O1 Sm1 O12 68.26(8) 3_565 12_567
O12 Sm1 O12 138.32(6) 2_665 12_567
O12 Sm1 O12 89.27(16) 3_565 12_567
O12 Sm1 O12 76.09(12) 11_667 12_567
O12 Sm1 O12 138.31(6) . 12_567
O1 Sm1 O12 68.26(8) . 10_557
O1 Sm1 O12 135.35(8) 2_665 10_557
O1 Sm1 O12 70.06(8) 3_565 10_557
O12 Sm1 O12 138.31(6) 2_665 10_557
O12 Sm1 O12 138.31(6) 3_565 10_557
O12 Sm1 O12 76.09(12) 11_667 10_557
O12 Sm1 O12 89.27(16) . 10_557
O12 Sm1 O12 76.09(12) 12_567 10_557
O1 Sm1 Co 131.25(6) . 3_565
O1 Sm1 Co 100.03(7) 2_665 3_565
O1 Sm1 Co 33.53(4) 3_565 3_565
O12 Sm1 Co 104.70(8) 2_665 3_565
O12 Sm1 Co 35.57(6) 3_565 3_565
O12 Sm1 Co 157.33(7) 11_667 3_565
O12 Sm1 Co 63.65(7) . 3_565
O12 Sm1 Co 81.69(8) 12_567 3_565
O12 Sm1 Co 103.01(7) 10_557 3_565
O1 Sm1 Co 100.03(7) . 2_665
O1 Sm1 Co 33.53(4) 2_665 2_665
O1 Sm1 Co 131.25(6) 3_565 2_665
O12 Sm1 Co 35.57(6) 2_665 2_665
O12 Sm1 Co 63.65(6) 3_565 2_665
O12 Sm1 Co 81.70(8) 11_667 2_665
O12 Sm1 Co 104.70(8) . 2_665
O12 Sm1 Co 103.01(7) 12_567 2_665
O12 Sm1 Co 157.34(7) 10_557 2_665
Co Sm1 Co 99.21(2) 3_565 2_665
O1 Sm1 Co 33.53(4) . 10_557
O1 Sm1 Co 131.25(6) 2_665 10_557
O1 Sm1 Co 100.03(7) 3_565 10_557
O12 Sm1 Co 103.01(7) 2_665 10_557
O12 Sm1 Co 157.34(7) 3_565 10_557
O12 Sm1 Co 63.65(6) 11_667 10_557
O12 Sm1 Co 81.70(8) . 10_557
O12 Sm1 Co 104.70(8) 12_567 10_557
O12 Sm1 Co 35.57(6) 10_557 10_557
Co Sm1 Co 127.831(10) 3_565 10_557
Co Sm1 Co 127.830(10) 2_665 10_557
O1 Co N12 158.41(19) . .
O1 Co N1 99.50(18) . .
N12 Co N1 99.20(18) . .
O1 Co O22 92.47(14) . 2_665
N12 Co O22 99.0(2) . 2_665
N1 Co O22 87.62(16) . 2_665
O1 Co O12 83.99(15) . .
N12 Co O12 78.00(16) . .
N1 Co O12 175.3(2) . .
O22 Co O12 89.09(13) 2_665 .
O1 Co O13 74.37(12) . .
N12 Co O13 94.4(2) . .
N1 Co O13 91.78(18) . .
O22 Co O13 166.55(13) 2_665 .
O12 Co O13 92.20(14) . .
O1 Co Sm1 42.28(10) . .
N12 Co Sm1 120.83(13) . .
N1 Co Sm1 139.85(13) . .
O22 Co Sm1 83.46(9) 2_665 .
O12 Co Sm1 42.83(9) . .
O13 Co Sm1 88.39(10) . .
Co O1 Co 113.35(17) 10_557 .
Co O1 Sm1 104.19(12) 10_557 .
Co O1 Sm1 104.19(12) . .
Co O1 H1 111.5 10_557 .
Co O1 H1 111.5 . .
Sm1 O1 H1 111.5 . .
C12 O12 Co 117.9(3) . .
C12 O12 Sm1 139.5(3) . .
Co O12 Sm1 101.60(13) . .
C12 O22 Co 126.9(4) . 3_565
C22 N12 Co 114.8(3) . .
C22 N12 H12A 108.6 . .
Co N12 H12A 108.6 . .
C22 N12 H12B 108.6 . .
Co N12 H12B 108.6 . .
H12A N12 H12B 107.5 . .
O22 C12 O12 124.9(5) . .
O22 C12 C22 117.0(5) . .
O12 C12 C22 118.0(4) . .
N12 C22 C32 107.6(5) . .
N12 C22 C12 109.4(5) . .
C32 C22 C12 108.3(5) . .
N12 C22 C42 110.2(5) . .
C32 C22 C42 112.9(6) . .
C12 C22 C42 108.5(5) . .
C22 C32 H32A 109.5 . .
C22 C32 H32B 109.5 . .
H32A C32 H32B 109.5 . .
C22 C32 H32C 109.5 . .
H32A C32 H32C 109.5 . .
H32B C32 H32C 109.5 . .
C22 C42 H42A 109.5 . .
C22 C42 H42B 109.5 . .
H42A C42 H42B 109.5 . .
C22 C42 H42C 109.5 . .
H42A C42 H42C 109.5 . .
H42B C42 H42C 109.5 . .
C1 N1 Co 164.2(5) . .
N1 C1 C2 178.3(6) . .
C1 C2 H2A 109.5 . .
C1 C2 H2B 109.5 . .
H2A C2 H2B 109.5 . .
C1 C2 H2C 109.5 . .
H2A C2 H2C 109.5 . .
H2B C2 H2C 109.5 . .
O23 N13 O23 123.6(9) 10_557 .
O23 N13 O13 118.2(4) 10_557 .
O23 N13 O13 118.2(4) . .
N13 O13 Co 126.76(17) . .
N13 O13 Co 126.76(17) . 10_557
Co O13 Co 97.16(15) . 10_557
O34 Sm2 O34 42.2(6) 3_665 2_655
O34 Sm2 O34 42.2(6) 3_665 .
O34 Sm2 O34 42.2(6) 2_655 .
O34 Sm2 O34 130.9(7) 3_665 12_667
O34 Sm2 O34 156.0(3) 2_655 12_667
O34 Sm2 O34 156.0(3) . 12_667
O34 Sm2 O34 156.0(3) 3_665 11_657
O34 Sm2 O34 130.9(7) 2_655 11_657
O34 Sm2 O34 156.0(3) . 11_657
O34 Sm2 O34 42.2(6) 12_667 11_657
O34 Sm2 O34 156.0(3) 3_665 10_557
O34 Sm2 O34 156.0(3) 2_655 10_557
O34 Sm2 O34 130.9(7) . 10_557
O34 Sm2 O34 42.2(6) 12_667 10_557
O34 Sm2 O34 42.2(6) 11_657 10_557
O34 Sm2 O11 110.8(7) 3_665 2_655
O34 Sm2 O11 68.6(6) 2_655 2_655
O34 Sm2 O11 90.6(11) . 2_655
O34 Sm2 O11 110.8(7) 12_667 2_655
O34 Sm2 O11 68.6(6) 11_657 2_655
O34 Sm2 O11 90.6(11) 10_557 2_655
O34 Sm2 O11 90.6(11) 3_665 .
O34 Sm2 O11 110.8(7) 2_655 .
O34 Sm2 O11 68.6(6) . .
O34 Sm2 O11 90.6(11) 12_667 .
O34 Sm2 O11 110.8(7) 11_657 .
O34 Sm2 O11 68.6(6) 10_557 .
O11 Sm2 O11 119.999(1) 2_655 .
O34 Sm2 O11 68.6(6) 3_665 3_665
O34 Sm2 O11 90.6(11) 2_655 3_665
O34 Sm2 O11 110.8(7) . 3_665
O34 Sm2 O11 68.6(6) 12_667 3_665
O34 Sm2 O11 90.6(11) 11_657 3_665
O34 Sm2 O11 110.8(7) 10_557 3_665
O11 Sm2 O11 120.000(1) 2_655 3_665
O11 Sm2 O11 120.001(2) . 3_665
O34 Sm2 O14 23.8(3) 3_665 2_655
O34 Sm2 O14 50.2(4) 2_655 2_655
O34 Sm2 O14 25.3(3) . 2_655
O34 Sm2 O14 136.4(4) 12_667 2_655
O34 Sm2 O14 178.6(6) 11_657 2_655
O34 Sm2 O14 137.3(3) 10_557 2_655
O11 Sm2 O14 112.8(8) 2_655 2_655
O11 Sm2 O14 68.8(6) . 2_655
O11 Sm2 O14 88.5(12) 3_665 2_655
O34 Sm2 O14 50.2(4) 3_665 3_665
O34 Sm2 O14 25.3(3) 2_655 3_665
O34 Sm2 O14 23.8(3) . 3_665
O34 Sm2 O14 178.6(6) 12_667 3_665
O34 Sm2 O14 137.3(3) 11_657 3_665
O34 Sm2 O14 136.4(4) 10_557 3_665
O11 Sm2 O14 68.8(6) 2_655 3_665
O11 Sm2 O14 88.5(11) . 3_665
O11 Sm2 O14 112.8(8) 3_665 3_665
O14 Sm2 O14 44.0(6) 2_655 3_665
O34 Sm2 O14 25.3(3) 3_665 .
O34 Sm2 O14 23.8(3) 2_655 .
O34 Sm2 O14 50.2(4) . .
O34 Sm2 O14 137.3(3) 12_667 .
O34 Sm2 O14 136.4(3) 11_657 .
O34 Sm2 O14 178.6(6) 10_557 .
O11 Sm2 O14 88.5(12) 2_655 .
O11 Sm2 O14 112.8(7) . .
O11 Sm2 O14 68.8(6) 3_665 .
O14 Sm2 O14 44.0(6) 2_655 .
O14 Sm2 O14 44.0(6) 3_665 .
O21 N11 O31 123.1(5) . .
O21 N11 O11 122.8(5) . .
O31 N11 O11 114.2(5) . .
O21 N11 Sm2 178.9(4) . .
O31 N11 Sm2 58.0(3) . .
O11 N11 Sm2 56.2(3) . .
N11 O11 Sm2 98.9(3) . .
N11 O31 Sm2 97.0(3) . .
O24 N14 O34 126.2(9) . 3_665
O24 N14 O34 126.2(9) . 2_655
O34 N14 O34 88.7(13) 3_665 2_655
O24 N14 O34 126.2(9) . .
O34 N14 O34 88.7(13) 3_665 .
O34 N14 O34 88.7(13) 2_655 .
O24 N14 O14 122.6(8) . .
O34 N14 O14 50.4(7) 3_665 .
O34 N14 O14 47.3(6) 2_655 .
O34 N14 O14 111.2(12) . .
O24 N14 O14 122.6(8) . 2_655
O34 N14 O14 47.3(6) 3_665 2_655
O34 N14 O14 111.2(13) 2_655 2_655
O34 N14 O14 50.4(7) . 2_655
O14 N14 O14 93.7(11) . 2_655
O24 N14 O14 122.6(8) . 3_665
O34 N14 O14 111.2(12) 3_665 3_665
O34 N14 O14 50.4(7) 2_655 3_665
O34 N14 O14 47.3(6) . 3_665
O14 N14 O14 93.7(11) . 3_665
O14 N14 O14 93.7(11) 2_655 3_665
O24 N14 Sm2 180.000(2) . .
O34 N14 Sm2 53.8(9) 3_665 .
O34 N14 Sm2 53.8(9) 2_655 .
O34 N14 Sm2 53.8(9) . .
O14 N14 Sm2 57.4(8) . .
O14 N14 Sm2 57.4(8) 2_655 .
O14 N14 Sm2 57.4(8) 3_665 .
O34 O14 O34 113(2) 2_655 3_665
O34 O14 N14 64.6(14) 2_655 .
O34 O14 N14 63.2(14) 3_665 .
O34 O14 Sm2 74.1(13) 2_655 .
O34 O14 Sm2 73.6(13) 3_665 .
N14 O14 Sm2 96.9(9) . .
O14 O34 O14 127(3) 3_665 2_655
O14 O34 N14 68.1(15) 3_665 .
O14 O34 N14 66.5(14) 2_655 .
O14 O34 Sm2 82.1(14) 3_665 .
O14 O34 Sm2 81.2(13) 2_655 .
N14 O34 Sm2 101.6(10) . .
O34 O34 Sm2 68.9(3) 3_665 .
O34 O34 Sm2 68.9(3) 2_655 .
O36 Sm3 O36 117.6(6) 3_465 2_675
O36 Sm3 O36 117.6(6) 3_465 .
O36 Sm3 O36 117.6(6) 2_675 .
O36 Sm3 O36 62.4(6) 3_465 8_457
O36 Sm3 O36 179.998(3) 2_675 8_457
O36 Sm3 O36 62.4(6) . 8_457
O36 Sm3 O36 179.999(15) 3_465 9_667
O36 Sm3 O36 62.4(6) 2_675 9_667
O36 Sm3 O36 62.4(6) . 9_667
O36 Sm3 O36 117.6(6) 8_457 9_667
O36 Sm3 O36 62.4(6) 3_465 7_577
O36 Sm3 O36 62.4(6) 2_675 7_577
O36 Sm3 O36 180.0(12) . 7_577
O36 Sm3 O36 117.6(6) 8_457 7_577
O36 Sm3 O36 117.6(6) 9_667 7_577
O36 Sm3 O35 40.2(12) 3_465 7_577
O36 Sm3 O35 102.1(9) 2_675 7_577
O36 Sm3 O35 139.3(9) . 7_577
O36 Sm3 O35 77.9(9) 8_457 7_577
O36 Sm3 O35 139.8(12) 9_667 7_577
O36 Sm3 O35 40.7(9) 7_577 7_577
O36 Sm3 O35 139.8(12) 3_465 .
O36 Sm3 O35 77.9(9) 2_675 .
O36 Sm3 O35 40.7(9) . .
O36 Sm3 O35 102.1(9) 8_457 .
O36 Sm3 O35 40.2(12) 9_667 .
O36 Sm3 O35 139.3(9) 7_577 .
O35 Sm3 O35 180.0(7) 7_577 .
O36 Sm3 O35 77.9(9) 3_465 2_675
O36 Sm3 O35 40.7(9) 2_675 2_675
O36 Sm3 O35 139.8(12) . 2_675
O36 Sm3 O35 139.3(9) 8_457 2_675
O36 Sm3 O35 102.1(9) 9_667 2_675
O36 Sm3 O35 40.2(12) 7_577 2_675
O35 Sm3 O35 77.4(6) 7_577 2_675
O35 Sm3 O35 102.6(6) . 2_675
O36 Sm3 O35 40.7(9) 3_465 3_465
O36 Sm3 O35 139.8(12) 2_675 3_465
O36 Sm3 O35 77.9(9) . 3_465
O36 Sm3 O35 40.2(12) 8_457 3_465
O36 Sm3 O35 139.3(9) 9_667 3_465
O36 Sm3 O35 102.1(9) 7_577 3_465
O35 Sm3 O35 77.4(6) 7_577 3_465
O35 Sm3 O35 102.6(6) . 3_465
O35 Sm3 O35 102.6(6) 2_675 3_465
O36 Sm3 O35 139.3(9) 3_465 9_667
O36 Sm3 O35 40.2(12) 2_675 9_667
O36 Sm3 O35 102.1(9) . 9_667
O36 Sm3 O35 139.8(12) 8_457 9_667
O36 Sm3 O35 40.7(9) 9_667 9_667
O36 Sm3 O35 77.9(9) 7_577 9_667
O35 Sm3 O35 102.6(6) 7_577 9_667
O35 Sm3 O35 77.4(6) . 9_667
O35 Sm3 O35 77.4(6) 2_675 9_667
O35 Sm3 O35 179.998(5) 3_465 9_667
O36 Sm3 O35 102.1(9) 3_465 8_457
O36 Sm3 O35 139.3(9) 2_675 8_457
O36 Sm3 O35 40.2(12) . 8_457
O36 Sm3 O35 40.7(9) 8_457 8_457
O36 Sm3 O35 77.9(9) 9_667 8_457
O36 Sm3 O35 139.8(12) 7_577 8_457
O35 Sm3 O35 102.6(6) 7_577 8_457
O35 Sm3 O35 77.4(6) . 8_457
O35 Sm3 O35 179.999(4) 2_675 8_457
O35 Sm3 O35 77.4(6) 3_465 8_457
O35 Sm3 O35 102.6(6) 9_667 8_457
O25 N15 O15 105(3) . .
O25 N15 O35 124.9(15) . .
O15 N15 O35 130(3) . .
O25 N15 Sm3 64.8(9) . .
O15 N15 Sm3 165(3) . .
O35 N15 Sm3 61.9(9) . .
N15 O25 O35 106(2) . 8_457
N15 O25 Sm3 87.4(10) . .
O35 O25 Sm3 69.1(9) 8_457 .
N15 O35 O25 128(2) . 9_667
N15 O35 Sm3 89.6(10) . .
O26 O36 Sm3 131(7) 8_457 .
N16 O36 Sm3 87.4(13) 8_457 .

loop_
_geom_bond_atom_site_label_1
_geom_bond_atom_site_label_2
_geom_bond_distance
_geom_bond_site_symmetry_2
Sm1 O1 2.454(4) .
Sm1 O1 2.454(4) 2_665
Sm1 O1 2.454(4) 3_565
Sm1 O12 2.454(3) 2_665
Sm1 O12 2.454(3) 3_565
Sm1 O12 2.454(3) 11_667
Sm1 O12 2.455(3) .
Sm1 O12 2.455(3) 12_567
Sm1 O12 2.455(3) 10_557
Sm1 Co 3.5367(13) 3_565
Sm1 Co 3.5367(13) 2_665
Sm1 Co 3.5367(13) 10_557
Co O1 2.015(2) .
Co N12 2.074(5) .
Co N1 2.076(4) .
Co O22 2.080(4) 2_665
Co O12 2.100(3) .
Co O13 2.245(3) .
O1 Co 2.015(2) 10_557
O1 H1 1.0000 .
O12 C12 1.265(6) .
O22 C12 1.253(5) .
O22 Co 2.080(4) 3_565
N12 C22 1.480(6) .
N12 H12A 0.9200 .
N12 H12B 0.9200 .
C12 C22 1.525(7) .
C22 C32 1.483(9) .
C22 C42 1.527(6) .
C32 H32A 0.9800 .
C32 H32B 0.9800 .
C32 H32C 0.9800 .
C42 H42A 0.9800 .
C42 H42B 0.9800 .
C42 H42C 0.9800 .
N1 C1 1.114(6) .
C1 C2 1.458(6) .
C2 H2A 0.9800 .
C2 H2B 0.9800 .
C2 H2C 0.9800 .
N13 O23 1.224(6) 10_557
N13 O23 1.224(6) .
N13 O13 1.291(8) .
O13 Co 2.245(3) 10_557
Sm2 O34 2.417(16) 3_665
Sm2 O34 2.417(16) 2_655
Sm2 O34 2.417(16) .
Sm2 O34 2.417(16) 12_667
Sm2 O34 2.417(16) 11_657
Sm2 O34 2.417(16) 10_557
Sm2 O11 2.464(4) 2_655
Sm2 O11 2.464(4) .
Sm2 O11 2.464(4) 3_665
Sm2 O14 2.490(14) 2_655
Sm2 O14 2.490(13) 3_665
Sm2 O14 2.490(13) .
N11 O21 1.218(6) .
N11 O31 1.248(6) .
N11 O11 1.251(6) .
N14 O24 1.213(12) .
N14 O34 1.245(16) 3_665
N14 O34 1.245(16) 2_655
N14 O34 1.245(16) .
N14 O14 1.280(17) .
N14 O14 1.280(17) 2_655
N14 O14 1.280(17) 3_665
O14 O34 1.014(12) 2_655
O14 O34 1.075(14) 3_665
O34 O14 1.014(12) 3_665
O34 O14 1.075(14) 2_655
O34 O34 1.74(3) 3_665
O34 O34 1.74(3) 2_655
Sm3 O36 2.35(3) 3_465
Sm3 O36 2.35(3) 2_675
Sm3 O36 2.35(3) .
Sm3 O36 2.35(3) 8_457
Sm3 O36 2.35(3) 9_667
Sm3 O36 2.35(3) 7_577
Sm3 O35 2.441(17) 7_577
Sm3 O35 2.441(17) .
Sm3 O35 2.441(17) 2_675
Sm3 O35 2.441(17) 3_465
Sm3 O35 2.441(17) 9_667
Sm3 O35 2.441(17) 8_457
N15 O25 1.293(17) .
N15 O15 1.295(19) .
N15 O35 1.317(16) .
O25 O35 1.59(4) 8_457
O35 O25 1.59(4) 9_667
O26 O36 0.40(4) 9_667
O26 N16 1.57(2) 9_667
O36 O26 0.40(5) 8_457
O36 N16 1.57(3) 8_457
Cl2 Cl3 0.97(4) .
Cl2 O1W 1.28(3) .
Cl2 O1W 1.28(3) 3_465
Cl2 O1W 1.28(3) 2_675
Cl2 O2W 1.87(4) .
O1W O1W 1.01(3) 3_465
O1W O1W 1.01(3) 2_675
Cl3 O2W 0.90(3) .
Cl3 Cl3 1.79(7) 10_557
O2W Cl3 0.90(3) 10_557
O2W Cl2 1.87(4) 10_557

loop_
_geom_torsion_atom_site_label_1
_geom_torsion_atom_site_label_2
_geom_torsion_atom_site_label_3
_geom_torsion_atom_site_label_4
_geom_torsion
_geom_torsion_site_symmetry_1
_geom_torsion_site_symmetry_4
O1 Sm1 Co O1 -83.13(7) 2_665 .
O1 Sm1 Co O1 130.71(9) 3_565 .
O12 Sm1 Co O1 -93.35(16) 2_665 .
O12 Sm1 Co O1 -159.31(14) 3_565 .
O12 Sm1 Co O1 -10.77(15) 11_667 .
O12 Sm1 Co O1 163.27(18) . .
O12 Sm1 Co O1 74.2(2) 12_567 .
O12 Sm1 Co O1 62.79(15) 10_557 .
Co Sm1 Co O1 164.72(13) 3_565 .
Co Sm1 Co O1 -94.29(13) 2_665 .
Co Sm1 Co O1 35.21(13) 10_557 .
O1 Sm1 Co N12 -162.4(2) . .
O1 Sm1 Co N12 114.5(2) 2_665 .
O1 Sm1 Co N12 -31.7(2) 3_565 .
O12 Sm1 Co N12 104.2(2) 2_665 .
O12 Sm1 Co N12 38.3(2) 3_565 .
O12 Sm1 Co N12 -173.2(2) 11_667 .
O12 Sm1 Co N12 0.9(2) . .
O12 Sm1 Co N12 -88.2(3) 12_567 .
O12 Sm1 Co N12 -99.6(2) 10_557 .
Co Sm1 Co N12 2.3(2) 3_565 .
Co Sm1 Co N12 103.3(2) 2_665 .
Co Sm1 Co N12 -127.2(2) 10_557 .
O1 Sm1 Co N1 22.6(3) . .
O1 Sm1 Co N1 -60.6(2) 2_665 .
O1 Sm1 Co N1 153.3(2) 3_565 .
O12 Sm1 Co N1 -70.8(2) 2_665 .
O12 Sm1 Co N1 -136.8(2) 3_565 .
O12 Sm1 Co N1 11.8(2) 11_667 .
O12 Sm1 Co N1 -174.2(3) . .
O12 Sm1 Co N1 96.8(3) 12_567 .
O12 Sm1 Co N1 85.3(2) 10_557 .
Co Sm1 Co N1 -172.7(2) 3_565 .
Co Sm1 Co N1 -71.7(2) 2_665 .
Co Sm1 Co N1 57.8(2) 10_557 .
O1 Sm1 Co O22 100.98(17) . 2_665
O1 Sm1 Co O22 17.85(13) 2_665 2_665
O1 Sm1 Co O22 -128.30(11) 3_565 2_665
O12 Sm1 Co O22 7.63(13) 2_665 2_665
O12 Sm1 Co O22 -58.33(12) 3_565 2_665
O12 Sm1 Co O22 90.22(13) 11_667 2_665
O12 Sm1 Co O22 -95.74(17) . 2_665
O12 Sm1 Co O22 175.2(2) 12_567 2_665
O12 Sm1 Co O22 163.77(12) 10_557 2_665
Co Sm1 Co O22 -94.29(10) 3_565 2_665
Co Sm1 Co O22 6.69(10) 2_665 2_665
Co Sm1 Co O22 136.20(10) 10_557 2_665
O1 Sm1 Co O12 -163.27(18) . .
O1 Sm1 Co O12 113.60(15) 2_665 .
O1 Sm1 Co O12 -32.56(14) 3_565 .
O12 Sm1 Co O12 103.4(2) 2_665 .
O12 Sm1 Co O12 37.41(14) 3_565 .
O12 Sm1 Co O12 -174.04(8) 11_667 .
O12 Sm1 Co O12 -89.0(3) 12_567 .
O12 Sm1 Co O12 -100.48(19) 10_557 .
Co Sm1 Co O12 1.45(13) 3_565 .
Co Sm1 Co O12 102.43(13) 2_665 .
Co Sm1 Co O12 -128.06(13) 10_557 .
O1 Sm1 Co O13 -68.30(16) . .
O1 Sm1 Co O13 -151.43(11) 2_665 .
O1 Sm1 Co O13 62.41(10) 3_565 .
O12 Sm1 Co O13 -161.65(12) 2_665 .
O12 Sm1 Co O13 132.39(11) 3_565 .
O12 Sm1 Co O13 -79.07(12) 11_667 .
O12 Sm1 Co O13 94.97(16) . .
O12 Sm1 Co O13 5.9(2) 12_567 .
O12 Sm1 Co O13 -5.51(11) 10_557 .
Co Sm1 Co O13 96.42(10) 3_565 .
Co Sm1 Co O13 -162.59(9) 2_665 .
Co Sm1 Co O13 -33.09(9) 10_557 .
N12 Co O1 Co -67.8(5) . 10_557
N1 Co O1 Co 81.9(2) . 10_557
O22 Co O1 Co 169.90(17) 2_665 10_557
O12 Co O1 Co -101.28(18) . 10_557
O13 Co O1 Co -7.29(18) . 10_557
Sm1 Co O1 Co -112.6(2) . 10_557
N12 Co O1 Sm1 44.8(5) . .
N1 Co O1 Sm1 -165.48(16) . .
O22 Co O1 Sm1 -77.47(13) 2_665 .
O12 Co O1 Sm1 11.35(12) . .
O13 Co O1 Sm1 105.33(15) . .
O1 Sm1 O1 Co -120.47(11) 2_665 10_557
O1 Sm1 O1 Co 59.53(11) 3_565 10_557
O12 Sm1 O1 Co -168.83(15) 2_665 10_557
O12 Sm1 O1 Co 148.15(9) 3_565 10_557
O12 Sm1 O1 Co -72.10(12) 11_667 10_557
O12 Sm1 O1 Co 108.68(16) . 10_557
O12 Sm1 O1 Co -29.1(2) 12_567 10_557
O12 Sm1 O1 Co 10.39(11) 10_557 10_557
Co Sm1 O1 Co 98.82(7) 3_565 10_557
Co Sm1 O1 Co -149.38(10) 2_665 10_557
O1 Sm1 O1 Co 120.47(11) 2_665 .
O1 Sm1 O1 Co -59.53(11) 3_565 .
O12 Sm1 O1 Co 72.11(12) 2_665 .
O12 Sm1 O1 Co 29.1(2) 3_565 .
O12 Sm1 O1 Co 168.84(15) 11_667 .
O12 Sm1 O1 Co -10.38(11) . .
O12 Sm1 O1 Co -148.15(9) 12_567 .
O12 Sm1 O1 Co -108.67(16) 10_557 .
Co Sm1 O1 Co -20.24(15) 3_565 .
Co Sm1 O1 Co 91.56(12) 2_665 .
Co Sm1 O1 Co -119.1(2) 10_557 .
O1 Co O12 C12 178.3(4) . .
N12 Co O12 C12 10.3(4) . .
O22 Co O12 C12 -89.1(4) 2_665 .
O13 Co O12 C12 104.3(4) . .
Sm1 Co O12 C12 -170.4(4) . .
O1 Co O12 Sm1 -11.23(12) . .
N12 Co O12 Sm1 -179.2(2) . .
O22 Co O12 Sm1 81.35(15) 2_665 .
O13 Co O12 Sm1 -85.26(13) . .
O1 Sm1 O12 C12 176.8(5) . .
O1 Sm1 O12 C12 65.5(5) 2_665 .
O1 Sm1 O12 C12 -47.4(5) 3_565 .
O12 Sm1 O12 C12 103.0(5) 2_665 .
O12 Sm1 O12 C12 24.2(5) 3_565 .
O12 Sm1 O12 C12 175.7(5) 11_667 .
O12 Sm1 O12 C12 -48.5(5) 12_567 .
O12 Sm1 O12 C12 -116.4(5) 10_557 .
Co Sm1 O12 C12 -11.5(5) 3_565 .
Co Sm1 O12 C12 81.7(5) 2_665 .
Co Sm1 O12 C12 -151.3(5) 10_557 .
O1 Sm1 O12 Co 9.86(10) . .
O1 Sm1 O12 Co -101.39(16) 2_665 .
O1 Sm1 O12 Co 145.68(15) 3_565 .
O12 Sm1 O12 Co -63.91(17) 2_665 .
O12 Sm1 O12 Co -142.74(11) 3_565 .
O12 Sm1 O12 Co 8.75(11) 11_667 .
O12 Sm1 O12 Co 144.59(16) 12_567 .
O12 Sm1 O12 Co 76.67(13) 10_557 .
Co Sm1 O12 Co -178.40(15) 3_565 .
Co Sm1 O12 Co -85.27(11) 2_665 .
Co Sm1 O12 Co 41.78(10) 10_557 .
O1 Co N12 C22 -46.6(8) . .
N1 Co N12 C22 163.7(5) . .
O22 Co N12 C22 74.7(5) 2_665 .
O12 Co N12 C22 -12.4(4) . .
O13 Co N12 C22 -103.8(5) . .
Sm1 Co N12 C22 -13.0(5) . .
Co O22 C12 O12 7.9(8) 3_565 .
Co O22 C12 C22 -172.9(4) 3_565 .
Co O12 C12 O22 173.2(4) . .
Sm1 O12 C12 O22 7.8(9) . .
Co O12 C12 C22 -5.9(6) . .
Sm1 O12 C12 C22 -171.4(3) . .
Co N12 C22 C32 -104.5(6) . .
Co N12 C22 C12 12.9(6) . .
Co N12 C22 C42 132.1(5) . .
O22 C12 C22 N12 176.1(5) . .
O12 C12 C22 N12 -4.6(7) . .
O22 C12 C22 C32 -66.9(6) . .
O12 C12 C22 C32 112.4(6) . .
O22 C12 C22 C42 56.0(7) . .
O12 C12 C22 C42 -124.8(6) . .
O1 Co N1 C1 96.3(18) . .
N12 Co N1 C1 -94.6(18) . .
O22 Co N1 C1 4.2(18) 2_665 .
O13 Co N1 C1 170.7(18) . .
Sm1 Co N1 C1 81.1(19) . .
O23 N13 O13 Co 20.8(10) 10_557 .
O23 N13 O13 Co -159.6(6) . .
O23 N13 O13 Co 159.6(6) 10_557 10_557
O23 N13 O13 Co -20.8(10) . 10_557
O1 Co O13 N13 153.9(5) . .
N12 Co O13 N13 -44.8(5) . .
N1 Co O13 N13 54.5(5) . .
O22 Co O13 N13 141.8(6) 2_665 .
O12 Co O13 N13 -123.0(5) . .
Sm1 Co O13 N13 -165.6(5) . .
O1 Co O13 Co 6.05(15) . 10_557
N12 Co O13 Co 167.32(16) . 10_557
N1 Co O13 Co -93.32(18) . 10_557
O22 Co O13 Co -6.1(7) 2_665 10_557
O12 Co O13 Co 89.19(15) . 10_557
Sm1 Co O13 Co 46.52(12) . 10_557
